data_7119006
loop_
_publ_author_name
'Kazuto Nakamura'
'Nobuhiro Yasuda'
'Hiromitsu Maeda'

_publ_section_title
;
 Dimension-controlled assemblies of modified bipyrroles stabilized by
 electron-withdrawing moieties
;
_journal_name_full Chem.Commun.
_journal_page_first 7157
_journal_volume 52
_journal_year 2016
_chemical_formula_moiety 'C26 H24 N2 O6'
_chemical_formula_sum 'C26 H24 N2 O6'
_chemical_formula_weight 460.47
_space_group_crystal_system monoclinic
_space_group_IT_number 14
_space_group_name_Hall '-P 2ybc'
_space_group_name_H-M_alt 'P 1 21/c 1'
_symmetry_space_group_name_Hall '-P 2ybc'
_symmetry_space_group_name_H-M 'P 1 21/c 1'
_atom_sites_solution_hydrogens geom
_audit_creation_method SHELXL-2014/7
_audit_update_record
;
2016-04-19 deposited with the CCDC.
2016-05-03 downloaded from the CCDC.
;
_cell_angle_alpha 90
_cell_angle_beta 98.245(7)
_cell_angle_gamma 90
_cell_formula_units_Z 2
_cell_length_a 15.361(4)
_cell_length_b 4.9550(13)
_cell_length_c 14.843(4)
_cell_measurement_reflns_used 1090
_cell_measurement_temperature 93(2)
_cell_measurement_theta_max 68.25
_cell_measurement_theta_min 25.84
_cell_volume 1118.1(5)
_computing_structure_refinement 'SHELXL-2014/7 (Sheldrick, 2014)'
_diffrn_ambient_temperature 93(2)
_diffrn_detector_area_resol_mean 5.8140
_diffrn_measured_fraction_theta_full 0.976
_diffrn_measured_fraction_theta_max 0.974
_diffrn_measurement_device_type 'Rigaku XtaLAB P200'
_diffrn_measurement_method \w
_diffrn_radiation_type CuK\a
_diffrn_radiation_wavelength 1.54187
_diffrn_reflns_av_R_equivalents 0.0331
_diffrn_reflns_av_unetI/netI 0.0254
_diffrn_reflns_Laue_measured_fraction_full 0.976
_diffrn_reflns_Laue_measured_fraction_max 0.974
_diffrn_reflns_limit_h_max 18
_diffrn_reflns_limit_h_min -17
_diffrn_reflns_limit_k_max 5
_diffrn_reflns_limit_k_min -5
_diffrn_reflns_limit_l_max 17
_diffrn_reflns_limit_l_min -17
_diffrn_reflns_number 7664
_diffrn_reflns_point_group_measured_fraction_full 0.976
_diffrn_reflns_point_group_measured_fraction_max 0.974
_diffrn_reflns_theta_full 67.687
_diffrn_reflns_theta_max 68.380
_diffrn_reflns_theta_min 7.062
_exptl_absorpt_coefficient_mu 0.809
_exptl_absorpt_correction_T_max 0.992
_exptl_absorpt_correction_T_min 0.943
_exptl_absorpt_correction_type multi-scan
_exptl_absorpt_process_details 'REQAB (Rigaku, 1998)'
_exptl_crystal_colour Yellow
_exptl_crystal_density_diffrn 1.368
_exptl_crystal_description Prism
_exptl_crystal_F_000 484
_exptl_crystal_size_max 0.220
_exptl_crystal_size_mid 0.060
_exptl_crystal_size_min 0.010
_refine_diff_density_max 0.187
_refine_diff_density_min -0.191
_refine_diff_density_rms 0.039
_refine_ls_extinction_coef .
_refine_ls_extinction_method none
_refine_ls_goodness_of_fit_ref 1.074
_refine_ls_hydrogen_treatment constr
_refine_ls_matrix_type full
_refine_ls_number_parameters 154
_refine_ls_number_reflns 1986
_refine_ls_number_restraints 0
_refine_ls_restrained_S_all 1.074
_refine_ls_R_factor_all 0.0374
_refine_ls_R_factor_gt 0.0329
_refine_ls_shift/su_max 0.000
_refine_ls_shift/su_mean 0.000
_refine_ls_structure_factor_coef Fsqd
_refine_ls_weighting_details 'w=1/[\s^2^(Fo^2^)+(0.0632P)^2^+0.0517P] where P=(Fo^2^+2Fc^2^)/3'
_refine_ls_weighting_scheme calc
_refine_ls_wR_factor_gt 0.0938
_refine_ls_wR_factor_ref 0.0957
_reflns_Friedel_coverage 0.000
_reflns_Friedel_fraction_full .
_reflns_Friedel_fraction_max .
_reflns_number_gt 1684
_reflns_number_total 1986
_reflns_threshold_expression 'I > 2\s(I)'
_cod_data_source_file c6cc03423c2.cif
_cod_data_source_block 0405m2_a
_cod_database_code 7119006
_shelx_shelxl_version_number 2014/7
_shelx_space_group_comment
;
The symmetry employed for this shelxl refinement is uniquely defined
by the following loop, which should always be used as a source of
symmetry information in preference to the above space-group names.
They are only intended as comments.
;
_shelx_estimated_absorpt_t_min 0.842
_shelx_estimated_absorpt_t_max 0.992

loop_
_space_group_symop_operation_xyz
'x, y, z'
'-x, y+1/2, -z+1/2'
'-x, -y, -z'
'x, -y-1/2, z-1/2'

loop_
_atom_site_label
_atom_site_type_symbol
_atom_site_fract_x
_atom_site_fract_y
_atom_site_fract_z
_atom_site_U_iso_or_equiv
_atom_site_adp_type
_atom_site_occupancy
_atom_site_site_symmetry_order
_atom_site_calc_flag
_atom_site_refinement_flags_posn
_atom_site_refinement_flags_adp
_atom_site_refinement_flags_occupancy
_atom_site_disorder_assembly
_atom_site_disorder_group
O001 O 0.43445(5) 0.55157(17) 0.74770(5) 0.0197(2) Uani 1 1 d . . . . .
O002 O 0.09910(5) -0.21190(18) 0.69616(6) 0.0246(2) Uani 1 1 d . . . . .
O003 O 0.08981(6) 0.11896(19) 0.55943(6) 0.0271(3) Uani 1 1 d . . . . .
N004 N 0.45984(6) 0.8214(2) 0.59486(7) 0.0163(2) Uani 1 1 d . . . . .
H1 H 0.4886 0.8921 0.6448 0.020 Uiso 1 1 calc R U . . .
C005 C 0.46961(7) 0.8962(2) 0.50901(8) 0.0167(3) Uani 1 1 d . . . . .
C006 C 0.38342(8) 0.4980(2) 0.67750(8) 0.0168(3) Uani 1 1 d . . . . .
C007 C 0.39839(7) 0.6192(2) 0.59234(8) 0.0168(3) Uani 1 1 d . . . . .
C008 C 0.30844(7) 0.3101(2) 0.68104(8) 0.0172(3) Uani 1 1 d . . . . .
C009 C 0.36959(8) 0.5655(2) 0.50046(8) 0.0199(3) Uani 1 1 d . . . . .
H2 H 0.3274 0.4334 0.4774 0.024 Uiso 1 1 calc R U . . .
C00A C 0.41335(8) 0.7383(2) 0.44888(8) 0.0200(3) Uani 1 1 d . . . . .
H3 H 0.4062 0.7473 0.3843 0.024 Uiso 1 1 calc R U . . .
C00B C 0.16497(8) 0.1326(3) 0.62092(9) 0.0201(3) Uani 1 1 d . . . . .
C00C C 0.17022(8) -0.0478(2) 0.69496(9) 0.0199(3) Uani 1 1 d . . . . .
C00D C 0.24435(8) -0.0463(2) 0.76047(9) 0.0212(3) Uani 1 1 d . . . . .
H4 H 0.2482 -0.1673 0.8105 0.025 Uiso 1 1 calc R U . . .
C00E C 0.23296(8) 0.3114(3) 0.61533(8) 0.0193(3) Uani 1 1 d . . . . .
H5 H 0.2286 0.4368 0.5665 0.023 Uiso 1 1 calc R U . . .
C00F C 0.31304(8) 0.1317(2) 0.75311(9) 0.0205(3) Uani 1 1 d . . . . .
H6 H 0.3637 0.1305 0.7981 0.025 Uiso 1 1 calc R U . . .
C00G C 0.09982(9) -0.3825(3) 0.77371(10) 0.0274(3) Uani 1 1 d . . . . .
H7 H 0.0458 -0.4903 0.7671 0.041 Uiso 1 1 calc R U . . .
H8 H 0.1509 -0.5028 0.7786 0.041 Uiso 1 1 calc R U . . .
H9 H 0.1032 -0.2715 0.8287 0.041 Uiso 1 1 calc R U . . .
C00H C 0.08698(9) 0.2812(3) 0.47951(9) 0.0312(4) Uani 1 1 d . . . . .
H10 H 0.0304 0.2552 0.4407 0.047 Uiso 1 1 calc R U . . .
H11 H 0.0938 0.4716 0.4969 0.047 Uiso 1 1 calc R U . . .
H12 H 0.1348 0.2280 0.4461 0.047 Uiso 1 1 calc R U . . .

loop_
_atom_site_aniso_label
_atom_site_aniso_U_11
_atom_site_aniso_U_22
_atom_site_aniso_U_33
_atom_site_aniso_U_23
_atom_site_aniso_U_13
_atom_site_aniso_U_12
O001 0.0206(4) 0.0209(5) 0.0164(5) 0.0011(3) -0.0014(3) -0.0011(3)
O002 0.0201(4) 0.0220(5) 0.0316(6) 0.0053(4) 0.0037(4) -0.0047(3)
O003 0.0204(5) 0.0332(5) 0.0257(5) 0.0070(4) -0.0030(4) -0.0068(4)
N004 0.0165(5) 0.0180(5) 0.0139(5) -0.0004(4) 0.0003(4) -0.0021(4)
C005 0.0174(6) 0.0180(6) 0.0147(6) 0.0000(5) 0.0025(5) 0.0009(4)
C006 0.0174(6) 0.0155(6) 0.0173(6) -0.0009(5) 0.0020(5) 0.0037(4)
C007 0.0155(6) 0.0167(6) 0.0184(6) -0.0003(5) 0.0028(5) -0.0009(4)
C008 0.0182(6) 0.0167(6) 0.0172(6) -0.0007(5) 0.0039(5) 0.0016(4)
C009 0.0191(6) 0.0219(7) 0.0182(7) -0.0016(5) 0.0009(5) -0.0047(5)
C00A 0.0221(6) 0.0224(7) 0.0150(6) -0.0004(5) 0.0009(5) -0.0038(5)
C00B 0.0172(6) 0.0216(6) 0.0209(7) -0.0006(5) 0.0012(5) 0.0001(5)
C00C 0.0187(6) 0.0170(6) 0.0249(7) -0.0012(5) 0.0065(5) -0.0013(4)
C00D 0.0226(6) 0.0189(7) 0.0223(7) 0.0050(5) 0.0037(5) 0.0010(5)
C00E 0.0204(6) 0.0194(6) 0.0184(6) 0.0017(5) 0.0038(5) 0.0003(5)
C00F 0.0192(6) 0.0211(6) 0.0205(7) 0.0014(5) 0.0008(5) 0.0007(5)
C00G 0.0265(7) 0.0234(7) 0.0334(8) 0.0057(6) 0.0080(6) -0.0057(5)
C00H 0.0252(7) 0.0405(8) 0.0254(8) 0.0085(6) -0.0051(6) -0.0075(6)

loop_
_atom_type_symbol
_atom_type_description
_atom_type_scat_dispersion_real
_atom_type_scat_dispersion_imag
_atom_type_scat_source
C C 0.0181 0.0091 'International Tables Vol C Tables 4.2.6.8 and 6.1.1.4'
H H 0.0000 0.0000 'International Tables Vol C Tables 4.2.6.8 and 6.1.1.4'
N N 0.0311 0.0180 'International Tables Vol C Tables 4.2.6.8 and 6.1.1.4'
O O 0.0492 0.0322 'International Tables Vol C Tables 4.2.6.8 and 6.1.1.4'

loop_
_geom_angle_atom_site_label_1
_geom_angle_atom_site_label_2
_geom_angle_atom_site_label_3
_geom_angle
_geom_angle_site_symmetry_1
_geom_angle_site_symmetry_3
C00C O002 C00G 116.75(10) . .
C00B O003 C00H 116.67(10) . .
C005 N004 C007 110.00(10) . .
C005 N004 H1 125.0 . .
C007 N004 H1 125.0 . .
N004 C005 C00A 107.88(11) . .
N004 C005 C005 122.13(13) . 3_676
C00A C005 C005 129.98(14) . 3_676
O001 C006 C007 118.99(11) . .
O001 C006 C008 120.26(11) . .
C007 C006 C008 120.75(10) . .
N004 C007 C009 106.60(11) . .
N004 C007 C006 118.28(10) . .
C009 C007 C006 134.86(11) . .
C00F C008 C00E 119.09(11) . .
C00F C008 C006 118.28(10) . .
C00E C008 C006 122.61(11) . .
C00A C009 C007 108.10(10) . .
C00A C009 H2 126.0 . .
C007 C009 H2 126.0 . .
C009 C00A C005 107.41(11) . .
C009 C00A H3 126.3 . .
C005 C00A H3 126.3 . .
O003 C00B C00E 124.42(11) . .
O003 C00B C00C 115.94(11) . .
C00E C00B C00C 119.63(11) . .
O002 C00C C00D 124.92(11) . .
O002 C00C C00B 115.58(10) . .
C00D C00C C00B 119.50(11) . .
C00C C00D C00F 120.25(11) . .
C00C C00D H4 119.9 . .
C00F C00D H4 119.9 . .
C00B C00E C008 120.77(12) . .
C00B C00E H5 119.6 . .
C008 C00E H5 119.6 . .
C008 C00F C00D 120.74(11) . .
C008 C00F H6 119.6 . .
C00D C00F H6 119.6 . .
O002 C00G H7 109.5 . .
O002 C00G H8 109.5 . .
H7 C00G H8 109.5 . .
O002 C00G H9 109.5 . .
H7 C00G H9 109.5 . .
H8 C00G H9 109.5 . .
O003 C00H H10 109.5 . .
O003 C00H H11 109.5 . .
H10 C00H H11 109.5 . .
O003 C00H H12 109.5 . .
H10 C00H H12 109.5 . .
H11 C00H H12 109.5 . .

loop_
_geom_bond_atom_site_label_1
_geom_bond_atom_site_label_2
_geom_bond_distance
_geom_bond_site_symmetry_2
O001 C006 1.2395(14) .
O002 C00C 1.3640(15) .
O002 C00G 1.4268(16) .
O003 C00B 1.3668(15) .
O003 C00H 1.4284(16) .
N004 C005 1.3558(16) .
N004 C007 1.3734(15) .
N004 H1 0.8800 .
C005 C00A 1.3908(17) .
C005 C005 1.440(2) 3_676
C006 C007 1.4475(17) .
C006 C008 1.4875(17) .
C007 C009 1.3977(17) .
C008 C00F 1.3819(17) .
C008 C00E 1.4041(16) .
C009 C00A 1.3853(18) .
C009 H2 0.9500 .
C00A H3 0.9500 .
C00B C00E 1.3811(17) .
C00B C00C 1.4101(18) .
C00C C00D 1.3872(17) .
C00D C00F 1.3916(18) .
C00D H4 0.9500 .
C00E H5 0.9500 .
C00F H6 0.9500 .
C00G H7 0.9800 .
C00G H8 0.9800 .
C00G H9 0.9800 .
C00H H10 0.9800 .
C00H H11 0.9800 .
C00H H12 0.9800 .

loop_
_geom_torsion_atom_site_label_1
_geom_torsion_atom_site_label_2
_geom_torsion_atom_site_label_3
_geom_torsion_atom_site_label_4
_geom_torsion
_geom_torsion_site_symmetry_1
_geom_torsion_site_symmetry_2
_geom_torsion_site_symmetry_3
_geom_torsion_site_symmetry_4
C007 N004 C005 C00A -0.19(13) . . . .
C007 N004 C005 C005 -179.60(13) . . . 3_676
C005 N004 C007 C009 0.54(13) . . . .
C005 N004 C007 C006 175.49(10) . . . .
O001 C006 C007 N004 -10.23(17) . . . .
C008 C006 C007 N004 170.23(10) . . . .
O001 C006 C007 C009 162.93(13) . . . .
C008 C006 C007 C009 -16.6(2) . . . .
O001 C006 C008 C00F -21.37(17) . . . .
C007 C006 C008 C00F 158.16(11) . . . .
O001 C006 C008 C00E 157.27(12) . . . .
C007 C006 C008 C00E -23.19(17) . . . .
N004 C007 C009 C00A -0.68(14) . . . .
C006 C007 C009 C00A -174.40(13) . . . .
C007 C009 C00A C005 0.57(14) . . . .
N004 C005 C00A C009 -0.24(14) . . . .
C005 C005 C00A C009 179.10(15) 3_676 . . .
C00H O003 C00B C00E 7.18(18) . . . .
C00H O003 C00B C00C -174.05(12) . . . .
C00G O002 C00C C00D 3.80(18) . . . .
C00G O002 C00C C00B -175.53(11) . . . .
O003 C00B C00C O002 -0.52(17) . . . .
C00E C00B C00C O002 178.31(11) . . . .
O003 C00B C00C C00D -179.89(11) . . . .
C00E C00B C00C C00D -1.06(19) . . . .
O002 C00C C00D C00F -179.38(12) . . . .
C00B C00C C00D C00F -0.08(19) . . . .
O003 C00B C00E C008 -179.33(11) . . . .
C00C C00B C00E C008 1.94(19) . . . .
C00F C008 C00E C00B -1.67(18) . . . .
C006 C008 C00E C00B 179.69(11) . . . .
C00E C008 C00F C00D 0.52(18) . . . .
C006 C008 C00F C00D 179.21(11) . . . .
C00C C00D C00F C008 0.34(19) . . . .
